data_1519503
loop_
_publ_author_name
'Allen, David W.'
'Coles, Simon J.'
'Hursthouse, Michael B.'

_publ_section_title
;
 C33H25BrNO2P
;
_journal_name_full 'Crystal Structure Report Archive'
_journal_page_first 878
_journal_year 2002
_chemical_formula_sum 'C33 H25 Br N O2 P'
_chemical_formula_weight 578.42
_space_group_IT_number 15
_symmetry_cell_setting monoclinic
_symmetry_space_group_name_Hall '-C 2yc'
_symmetry_space_group_name_H-M 'C 1 2/c 1'
_atom_sites_solution_hydrogens geom
_atom_sites_solution_primary direct
_atom_sites_solution_secondary difmap
_cell_angle_alpha 90.00
_cell_angle_beta 124.152(11)
_cell_angle_gamma 90.00
_cell_formula_units_Z 8
_cell_length_a 26.860(3)
_cell_length_b 10.0338(9)
_cell_length_c 22.976(3)
_cell_measurement_reflns_used 68062
_cell_measurement_temperature 120(2)
_cell_measurement_theta_max 21.97
_cell_measurement_theta_min 1.02
_cell_volume 5124.4(12)
_computing_cell_refinement 'DENZO and COLLECT'
_computing_data_collection
;
'DENZO (Otwinowski and Minor, 1997) & COLLECT (Hooft, 1998) '
;
_computing_data_reduction 'DENZO and COLLECT'
_computing_publication_material SHELXL-97
_computing_structure_refinement 'SHELXL-97 (Sheldrick, 2008)'
_computing_structure_solution 'SHELXS-97 (Sheldrick, 2008)'
_diffrn_ambient_temperature 120(2)
_diffrn_measured_fraction_theta_full 0.992
_diffrn_measured_fraction_theta_max 0.992
_diffrn_measurement_device_type 'Enraf Nonius KappaCCD area detector'
_diffrn_measurement_method '\w and \f scans to fill Ewald sphere'
_diffrn_radiation_monochromator graphite
_diffrn_radiation_source 'Enraf Nonius FR591 rotating anode'
_diffrn_radiation_type MoK\a
_diffrn_radiation_wavelength 0.71073
_diffrn_reflns_av_R_equivalents 0.0739
_diffrn_reflns_av_sigmaI/netI 0.0721
_diffrn_reflns_limit_h_max 28
_diffrn_reflns_limit_h_min -28
_diffrn_reflns_limit_k_max 10
_diffrn_reflns_limit_k_min -10
_diffrn_reflns_limit_l_max 24
_diffrn_reflns_limit_l_min -22
_diffrn_reflns_number 9294
_diffrn_reflns_theta_full 21.96
_diffrn_reflns_theta_max 21.96
_diffrn_reflns_theta_min 2.23
_exptl_absorpt_coefficient_mu 1.700
_exptl_absorpt_correction_T_max 0.9832
_exptl_absorpt_correction_T_min 0.8484
_exptl_absorpt_correction_type multi-scan
_exptl_absorpt_process_details 'SORTAV Blessing (1997)'
_exptl_crystal_colour orange
_exptl_crystal_density_diffrn 1.500
_exptl_crystal_density_method 'not measured'
_exptl_crystal_description plate
_exptl_crystal_F_000 2368
_exptl_crystal_size_max 0.10
_exptl_crystal_size_mid 0.06
_exptl_crystal_size_min 0.01
_refine_diff_density_max 0.497
_refine_diff_density_min -0.421
_refine_diff_density_rms 0.085
_refine_ls_extinction_method none
_refine_ls_goodness_of_fit_ref 1.013
_refine_ls_hydrogen_treatment mixed
_refine_ls_matrix_type full
_refine_ls_number_parameters 352
_refine_ls_number_reflns 3107
_refine_ls_number_restraints 0
_refine_ls_restrained_S_all 1.013
_refine_ls_R_factor_all 0.0722
_refine_ls_R_factor_gt 0.0489
_refine_ls_shift/su_max 0.003
_refine_ls_shift/su_mean 0.000
_refine_ls_structure_factor_coef Fsqd
_refine_ls_weighting_details 'calc w=1/[\s^2^(Fo^2^)+(0.0524P)^2^+19.9846P] where P=(Fo^2^+2Fc^2^)/3'
_refine_ls_weighting_scheme calc
_refine_ls_wR_factor_gt 0.1086
_refine_ls_wR_factor_ref 0.1220
_reflns_number_gt 2378
_reflns_number_total 3107
_reflns_threshold_expression >2\s(I)
_cod_data_source_file eCrystal-878.cif
_cod_data_source_block s92
_cod_depositor_comments
;
Citation :
Allen, David W. and Coles, Simon J. and Hursthouse, Michael B. (2002) 
University of Southampton, Crystal Structure Report Archive. 
(doi:10.5258/ecrystals/878)

More at:
http://ecrystals.chem.soton.ac.uk/878/

The following automatic conversions were performed:

'_symmetry_cell_setting' value 'Monoclinic' changed to 'monoclinic'
according to the built-in table from CIF Core dictionary named
'cif_core.dic' version 2.4.1 from 2010-06-29.

Automatic conversion script
Id: cif_fix_values 3271 2015-04-21 07:52:19Z andrius 
;
_cod_original_cell_volume 5124.3(12)
_cod_original_sg_symbol_H-M C2/c
_cod_database_code 1519503

loop_
_symmetry_equiv_pos_as_xyz
'x, y, z'
'-x, y, -z+1/2'
'x+1/2, y+1/2, z'
'-x+1/2, y+1/2, -z+1/2'
'-x, -y, -z'
'x, -y, z-1/2'
'-x+1/2, -y+1/2, -z'
'x+1/2, -y+1/2, z-1/2'

loop_
_atom_site_label
_atom_site_type_symbol
_atom_site_fract_x
_atom_site_fract_y
_atom_site_fract_z
_atom_site_U_iso_or_equiv
_atom_site_adp_type
_atom_site_occupancy
_atom_site_symmetry_multiplicity
_atom_site_calc_flag
_atom_site_refinement_flags
_atom_site_disorder_assembly
_atom_site_disorder_group
H1B H -0.055(2) 0.093(6) -0.012(3) 0.01(2) Uiso 1 1 d . . .
H1A H -0.067(3) 0.011(8) 0.025(4) 0.08(3) Uiso 1 1 d . . .
Br1 Br 0.15436(2) 0.16055(5) 0.03212(3) 0.0345(2) Uani 1 1 d . . .
C1 C 0.1031(2) 0.2504(5) 0.1949(3) 0.0282(13) Uani 1 1 d . . .
C2 C 0.0732(2) 0.1409(5) 0.1997(3) 0.0290(13) Uani 1 1 d . . .
H2 H 0.0881 0.1051 0.2449 0.035 Uiso 1 1 calc R . .
C3 C 0.0237(2) 0.0830(5) 0.1424(3) 0.0277(13) Uani 1 1 d . . .
C4 C -0.0082(2) -0.0317(5) 0.1507(3) 0.0332(14) Uani 1 1 d . . .
H4A H 0.0130 -0.0551 0.2006 0.050 Uiso 1 1 calc R . .
H4B H -0.0086 -0.1088 0.1243 0.050 Uiso 1 1 calc R . .
H4C H -0.0496 -0.0056 0.1328 0.050 Uiso 1 1 calc R . .
C5 C 0.0026(2) 0.1300(5) 0.0737(3) 0.0293(14) Uani 1 1 d . . .
C6 C 0.0339(2) 0.2374(5) 0.0667(3) 0.0285(13) Uani 1 1 d . . .
C7 C 0.0166(2) 0.2818(5) -0.0032(3) 0.0306(14) Uani 1 1 d . . .
C8 C 0.0490(2) 0.3973(5) -0.0083(3) 0.0280(13) Uani 1 1 d . . .
C9 C 0.0349(2) 0.4370(5) -0.0736(3) 0.0347(14) Uani 1 1 d . . .
H9 H 0.0052 0.3900 -0.1147 0.042 Uiso 1 1 calc R . .
C10 C 0.0643(3) 0.5463(5) -0.0789(3) 0.0371(15) Uani 1 1 d . . .
H10 H 0.0560 0.5712 -0.1234 0.045 Uiso 1 1 calc R . .
C11 C 0.1053(3) 0.6181(5) -0.0197(3) 0.0382(15) Uani 1 1 d . . .
H11 H 0.1241 0.6942 -0.0240 0.046 Uiso 1 1 calc R . .
C12 C 0.1195(2) 0.5806(5) 0.0460(3) 0.0321(14) Uani 1 1 d . . .
H12 H 0.1477 0.6307 0.0866 0.038 Uiso 1 1 calc R . .
C13 C 0.0919(2) 0.4687(5) 0.0519(3) 0.0272(13) Uani 1 1 d . . .
C14 C 0.1095(2) 0.4235(5) 0.1215(3) 0.0282(13) Uani 1 1 d . . .
C15 C 0.0821(2) 0.2986(5) 0.1274(3) 0.0269(13) Uani 1 1 d . . .
C16 C 0.1475(2) 0.4639(5) 0.3047(3) 0.0266(13) Uani 1 1 d . . .
C17 C 0.1835(2) 0.5085(5) 0.3737(3) 0.0324(13) Uani 1 1 d . . .
H17 H 0.2197 0.4632 0.4068 0.039 Uiso 1 1 calc R . .
C18 C 0.1660(2) 0.6203(5) 0.3939(3) 0.0316(14) Uani 1 1 d . . .
H18 H 0.1904 0.6512 0.4410 0.038 Uiso 1 1 calc R . .
C19 C 0.1142(2) 0.6856(5) 0.3464(3) 0.0335(14) Uani 1 1 d . . .
H19 H 0.1028 0.7619 0.3609 0.040 Uiso 1 1 calc R . .
C20 C 0.0781(2) 0.6430(5) 0.2780(3) 0.0343(14) Uani 1 1 d . . .
H20 H 0.0423 0.6903 0.2452 0.041 Uiso 1 1 calc R . .
C21 C 0.0939(2) 0.5304(5) 0.2568(3) 0.0327(14) Uani 1 1 d . . .
H21 H 0.0684 0.4988 0.2099 0.039 Uiso 1 1 calc R . .
C22 C 0.2339(2) 0.3334(5) 0.2769(3) 0.0262(13) Uani 1 1 d . . .
C23 C 0.2804(2) 0.4130(5) 0.3266(3) 0.0273(13) Uani 1 1 d . . .
H23 H 0.2757 0.4643 0.3580 0.033 Uiso 1 1 calc R . .
C24 C 0.3337(3) 0.4184(5) 0.3309(3) 0.0341(14) Uani 1 1 d . . .
H24 H 0.3653 0.4749 0.3645 0.041 Uiso 1 1 calc R . .
C25 C 0.3413(2) 0.3411(5) 0.2861(3) 0.0344(14) Uani 1 1 d . . .
H25 H 0.3784 0.3428 0.2900 0.041 Uiso 1 1 calc R . .
C26 C 0.2945(3) 0.2617(5) 0.2357(3) 0.0344(14) Uani 1 1 d . . .
H26 H 0.2994 0.2096 0.2047 0.041 Uiso 1 1 calc R . .
C27 C 0.2408(3) 0.2580(5) 0.2304(3) 0.0340(14) Uani 1 1 d . . .
H27 H 0.2085 0.2047 0.1953 0.041 Uiso 1 1 calc R . .
C28 C 0.1858(2) 0.1901(5) 0.3421(3) 0.0274(13) Uani 1 1 d . . .
C29 C 0.1607(2) 0.1933(5) 0.3804(3) 0.0310(14) Uani 1 1 d . . .
H29 H 0.1360 0.2660 0.3754 0.037 Uiso 1 1 calc R . .
C30 C 0.1716(2) 0.0896(5) 0.4265(3) 0.0336(14) Uani 1 1 d . . .
H30 H 0.1541 0.0909 0.4527 0.040 Uiso 1 1 calc R . .
C31 C 0.2081(2) -0.0153(5) 0.4339(3) 0.0342(14) Uani 1 1 d . . .
H31 H 0.2156 -0.0860 0.4653 0.041 Uiso 1 1 calc R . .
C32 C 0.2337(2) -0.0184(5) 0.3963(3) 0.0369(15) Uani 1 1 d . . .
H32 H 0.2590 -0.0906 0.4022 0.044 Uiso 1 1 calc R . .
C33 C 0.2225(2) 0.0842(5) 0.3497(3) 0.0304(13) Uani 1 1 d . . .
H33 H 0.2398 0.0820 0.3232 0.036 Uiso 1 1 calc R . .
N1 N -0.0459(3) 0.0736(6) 0.0182(4) 0.0371(15) Uani 1 1 d . . .
O1 O -0.02392(17) 0.2298(4) -0.05755(19) 0.0351(9) Uani 1 1 d . . .
O2 O 0.14502(16) 0.4855(3) 0.17490(19) 0.0336(9) Uani 1 1 d . . .
P1 P 0.16698(6) 0.31656(13) 0.27600(7) 0.0275(4) Uani 1 1 d . . .

loop_
_atom_site_aniso_label
_atom_site_aniso_U_11
_atom_site_aniso_U_22
_atom_site_aniso_U_33
_atom_site_aniso_U_23
_atom_site_aniso_U_13
_atom_site_aniso_U_12
Br1 0.0362(4) 0.0238(3) 0.0364(4) 0.0004(3) 0.0160(3) 0.0011(3)
C1 0.028(3) 0.021(3) 0.027(3) 0.000(3) 0.009(3) 0.004(3)
C2 0.030(3) 0.022(3) 0.027(3) 0.000(3) 0.012(3) 0.002(3)
C3 0.032(3) 0.018(3) 0.029(3) 0.001(3) 0.015(3) -0.001(3)
C4 0.031(3) 0.028(3) 0.031(3) -0.004(3) 0.011(3) -0.004(3)
C5 0.022(3) 0.022(3) 0.030(3) -0.009(3) 0.007(3) 0.001(3)
C6 0.029(3) 0.020(3) 0.027(3) -0.003(3) 0.010(3) 0.003(3)
C7 0.029(3) 0.023(3) 0.029(3) -0.002(3) 0.010(3) 0.004(3)
C8 0.030(3) 0.015(3) 0.032(3) 0.003(3) 0.013(3) 0.009(3)
C9 0.033(3) 0.028(3) 0.036(4) 0.004(3) 0.015(3) 0.005(3)
C10 0.045(4) 0.030(3) 0.032(3) 0.006(3) 0.019(3) 0.008(3)
C11 0.046(4) 0.022(3) 0.050(4) 0.003(3) 0.030(3) -0.002(3)
C12 0.032(3) 0.023(3) 0.037(4) 0.004(3) 0.017(3) 0.004(3)
C13 0.026(3) 0.020(3) 0.028(3) 0.002(3) 0.011(3) 0.003(3)
C14 0.024(3) 0.018(3) 0.032(3) -0.003(3) 0.009(3) 0.001(3)
C15 0.026(3) 0.018(3) 0.030(3) 0.000(3) 0.012(3) 0.002(2)
C16 0.032(3) 0.018(3) 0.027(3) 0.003(2) 0.014(3) 0.001(3)
C17 0.031(3) 0.025(3) 0.028(3) 0.005(3) 0.008(3) 0.000(3)
C18 0.028(3) 0.020(3) 0.036(3) -0.006(3) 0.012(3) -0.005(3)
C19 0.038(3) 0.024(3) 0.037(4) -0.001(3) 0.020(3) 0.003(3)
C20 0.032(3) 0.026(3) 0.041(4) 0.007(3) 0.018(3) 0.004(3)
C21 0.034(3) 0.023(3) 0.039(3) -0.003(3) 0.019(3) -0.003(3)
C22 0.030(3) 0.013(3) 0.028(3) 0.002(3) 0.011(3) 0.000(3)
C23 0.031(3) 0.021(3) 0.028(3) 0.000(3) 0.016(3) 0.000(3)
C24 0.040(4) 0.018(3) 0.030(3) 0.003(3) 0.010(3) 0.000(3)
C25 0.029(3) 0.026(3) 0.040(3) 0.008(3) 0.015(3) 0.005(3)
C26 0.039(4) 0.023(3) 0.040(4) 0.002(3) 0.022(3) 0.003(3)
C27 0.037(4) 0.023(3) 0.033(3) 0.001(3) 0.014(3) -0.001(3)
C28 0.027(3) 0.021(3) 0.029(3) -0.003(2) 0.012(3) -0.002(3)
C29 0.031(3) 0.020(3) 0.036(3) 0.000(3) 0.015(3) 0.002(3)
C30 0.036(3) 0.026(3) 0.037(3) 0.000(3) 0.019(3) -0.001(3)
C31 0.037(3) 0.022(3) 0.031(3) 0.002(3) 0.011(3) 0.001(3)
C32 0.033(3) 0.023(3) 0.042(4) 0.001(3) 0.013(3) 0.006(3)
C33 0.032(3) 0.021(3) 0.031(3) 0.001(3) 0.013(3) 0.000(3)
N1 0.040(4) 0.031(3) 0.031(4) 0.002(3) 0.014(3) -0.002(3)
O1 0.035(2) 0.030(2) 0.027(2) -0.0029(18) 0.009(2) -0.0022(19)
O2 0.034(2) 0.023(2) 0.032(2) 0.0000(19) 0.011(2) -0.0029(19)
P1 0.0288(8) 0.0198(7) 0.0269(8) 0.0000(6) 0.0113(7) -0.0003(6)

loop_
_atom_type_symbol
_atom_type_description
_atom_type_scat_dispersion_real
_atom_type_scat_dispersion_imag
_atom_type_scat_source
C C 0.0033 0.0016 'International Tables Vol C Tables 4.2.6.8 and 6.1.1.4'
H H 0.0000 0.0000 'International Tables Vol C Tables 4.2.6.8 and 6.1.1.4'
N N 0.0061 0.0033 'International Tables Vol C Tables 4.2.6.8 and 6.1.1.4'
O O 0.0106 0.0060 'International Tables Vol C Tables 4.2.6.8 and 6.1.1.4'
P P 0.1023 0.0942 'International Tables Vol C Tables 4.2.6.8 and 6.1.1.4'
Br Br -0.2901 2.4595 'International Tables Vol C Tables 4.2.6.8 and 6.1.1.4'

loop_
_geom_angle_atom_site_label_1
_geom_angle_atom_site_label_2
_geom_angle_atom_site_label_3
_geom_angle
_geom_angle_site_symmetry_1
_geom_angle_site_symmetry_3
C2 C1 C15 117.6(5) . .
C2 C1 P1 117.4(4) . .
C15 C1 P1 125.0(4) . .
C3 C2 C1 123.3(5) . .
C3 C2 H2 118.4 . .
C1 C2 H2 118.4 . .
C2 C3 C5 119.4(5) . .
C2 C3 C4 121.1(5) . .
C5 C3 C4 119.4(5) . .
C3 C4 H4A 109.5 . .
C3 C4 H4B 109.5 . .
H4A C4 H4B 109.5 . .
C3 C4 H4C 109.5 . .
H4A C4 H4C 109.5 . .
H4B C4 H4C 109.5 . .
N1 C5 C3 119.2(6) . .
N1 C5 C6 122.1(6) . .
C3 C5 C6 118.7(5) . .
C15 C6 C5 119.3(5) . .
C15 C6 C7 120.2(5) . .
C5 C6 C7 120.4(5) . .
O1 C7 C6 122.9(5) . .
O1 C7 C8 118.3(5) . .
C6 C7 C8 118.7(5) . .
C9 C8 C13 119.8(5) . .
C9 C8 C7 119.4(5) . .
C13 C8 C7 120.7(5) . .
C8 C9 C10 119.7(5) . .
C8 C9 H9 120.1 . .
C10 C9 H9 120.1 . .
C11 C10 C9 120.1(5) . .
C11 C10 H10 119.9 . .
C9 C10 H10 119.9 . .
C10 C11 C12 120.8(5) . .
C10 C11 H11 119.6 . .
C12 C11 H11 119.6 . .
C11 C12 C13 119.3(5) . .
C11 C12 H12 120.4 . .
C13 C12 H12 120.4 . .
C12 C13 C8 120.2(5) . .
C12 C13 C14 119.6(5) . .
C8 C13 C14 120.2(5) . .
O2 C14 C13 122.1(5) . .
O2 C14 C15 118.8(5) . .
C13 C14 C15 119.1(5) . .
C1 C15 C6 121.4(5) . .
C1 C15 C14 118.3(5) . .
C6 C15 C14 120.1(5) . .
C17 C16 C21 119.6(5) . .
C17 C16 P1 121.4(4) . .
C21 C16 P1 118.9(4) . .
C16 C17 C18 119.5(5) . .
C16 C17 H17 120.3 . .
C18 C17 H17 120.3 . .
C19 C18 C17 120.3(5) . .
C19 C18 H18 119.8 . .
C17 C18 H18 119.8 . .
C18 C19 C20 121.0(5) . .
C18 C19 H19 119.5 . .
C20 C19 H19 119.5 . .
C19 C20 C21 119.8(5) . .
C19 C20 H20 120.1 . .
C21 C20 H20 120.1 . .
C20 C21 C16 119.7(5) . .
C20 C21 H21 120.1 . .
C16 C21 H21 120.1 . .
C23 C22 C27 119.9(5) . .
C23 C22 P1 120.0(4) . .
C27 C22 P1 120.0(4) . .
C22 C23 C24 120.2(5) . .
C22 C23 H23 119.9 . .
C24 C23 H23 119.9 . .
C23 C24 C25 120.1(5) . .
C23 C24 H24 120.0 . .
C25 C24 H24 120.0 . .
C26 C25 C24 119.9(5) . .
C26 C25 H25 120.1 . .
C24 C25 H25 120.1 . .
C27 C26 C25 120.2(5) . .
C27 C26 H26 119.9 . .
C25 C26 H26 119.9 . .
C26 C27 C22 119.8(5) . .
C26 C27 H27 120.1 . .
C22 C27 H27 120.1 . .
C29 C28 C33 120.3(5) . .
C29 C28 P1 120.7(4) . .
C33 C28 P1 118.8(4) . .
C28 C29 C30 119.9(5) . .
C28 C29 H29 120.1 . .
C30 C29 H29 120.1 . .
C31 C30 C29 119.7(5) . .
C31 C30 H30 120.2 . .
C29 C30 H30 120.2 . .
C32 C31 C30 120.7(5) . .
C32 C31 H31 119.7 . .
C30 C31 H31 119.7 . .
C31 C32 C33 120.0(5) . .
C31 C32 H32 120.0 . .
C33 C32 H32 120.0 . .
C32 C33 C28 119.5(5) . .
C32 C33 H33 120.3 . .
C28 C33 H33 120.3 . .
C5 N1 H1B 120(6) . .
C5 N1 H1A 119(5) . .
H1B N1 H1A 120(8) . .
C22 P1 C1 114.3(2) . .
C22 P1 C16 114.3(2) . .
C1 P1 C16 112.0(2) . .
C22 P1 C28 104.4(2) . .
C1 P1 C28 105.3(2) . .
C16 P1 C28 105.5(2) . .

loop_
_geom_bond_atom_site_label_1
_geom_bond_atom_site_label_2
_geom_bond_distance
_geom_bond_site_symmetry_2
C1 C2 1.401(7) .
C1 C15 1.404(7) .
C1 P1 1.807(5) .
C2 C3 1.368(7) .
C2 H2 0.9500 .
C3 C5 1.425(7) .
C3 C4 1.509(7) .
C4 H4A 0.9800 .
C4 H4B 0.9800 .
C4 H4C 0.9800 .
C5 N1 1.333(8) .
C5 C6 1.431(7) .
C6 C15 1.404(7) .
C6 C7 1.467(8) .
C7 O1 1.221(6) .
C7 C8 1.494(8) .
C8 C9 1.384(8) .
C8 C13 1.401(7) .
C9 C10 1.396(8) .
C9 H9 0.9500 .
C10 C11 1.379(8) .
C10 H10 0.9500 .
C11 C12 1.386(8) .
C11 H11 0.9500 .
C12 C13 1.393(7) .
C12 H12 0.9500 .
C13 C14 1.462(7) .
C14 O2 1.220(6) .
C14 C15 1.497(7) .
C16 C17 1.387(7) .
C16 C21 1.397(7) .
C16 P1 1.812(5) .
C17 C18 1.392(7) .
C17 H17 0.9500 .
C18 C19 1.361(8) .
C18 H18 0.9500 .
C19 C20 1.373(8) .
C19 H19 0.9500 .
C20 C21 1.387(7) .
C20 H20 0.9500 .
C21 H21 0.9500 .
C22 C23 1.377(7) .
C22 C27 1.404(8) .
C22 P1 1.795(5) .
C23 C24 1.382(8) .
C23 H23 0.9500 .
C24 C25 1.391(8) .
C24 H24 0.9500 .
C25 C26 1.386(8) .
C25 H25 0.9500 .
C26 C27 1.377(8) .
C26 H26 0.9500 .
C27 H27 0.9500 .
C28 C29 1.378(8) .
C28 C33 1.393(7) .
C28 P1 1.819(5) .
C29 C30 1.393(7) .
C29 H29 0.9500 .
C30 C31 1.382(8) .
C30 H30 0.9500 .
C31 C32 1.373(8) .
C31 H31 0.9500 .
C32 C33 1.392(8) .
C32 H32 0.9500 .
C33 H33 0.9500 .
N1 H1B 0.63(5) .
N1 H1A 0.92(8) .
